data_7237383
loop_
_publ_author_name
'Paliwoda, Damian'
'Szafra\'nski, Marek'
'Hanfland, Michael'
'Katrusiak, Andrzej'

_publ_section_title
;
 A giant 2-dimensional dielectric response in a compressed hydrogen-bonded
 hybrid organic--inorganic salt
;
_journal_issue 28
_journal_name_full 'Journal of Materials Chemistry C'
_journal_page_first 7689
_journal_paper_doi 10.1039/C8TC02464B
_journal_volume 6
_journal_year 2018
_chemical_formula_moiety 'C4 H5 N2 Au Cl4'
_chemical_formula_sum 'C4 H5 Au Cl4 N2'
_chemical_formula_weight 419.87
_chemical_name_common 'pyrazinium tetrachloroaurate'
_chemical_name_systematic
; 
pyrazinium tetrachloroaurate 
;
_space_group_IT_number 138
_space_group_name_Hall '-P 4ac 2ac'
_space_group_name_H-M_alt 'P 42/n c m :2'
_symmetry_cell_setting tetragonal
_symmetry_space_group_name_Hall '-P 4ac 2ac'
_symmetry_space_group_name_H-M 'P 42/n c m :2'
_atom_sites_solution_hydrogens geom
_atom_sites_solution_primary direct
_atom_sites_solution_secondary difmap
_audit_creation_method SHELXL-97
_audit_update_record
;
2017-04-07 deposited with the CCDC.
2018-06-28 downloaded from the CCDC.
;
_cell_angle_alpha 90.00
_cell_angle_beta 90.00
_cell_angle_gamma 90.00
_cell_formula_units_Z 4
_cell_length_a 7.1959(5)
_cell_length_b 7.1959(5)
_cell_length_c 14.39(3)
_cell_measurement_reflns_used 1234
_cell_measurement_temperature 296(2)
_cell_measurement_theta_max 35.90
_cell_measurement_theta_min 4.25
_cell_volume 745.1(16)
_computing_cell_refinement 'CrysAlisRED (Oxford Diffraction, 2004)'
_computing_data_collection 'CrysAlisCCD (Oxford Diffraction, 2004)'
_computing_data_reduction 'CrysAlisRED (Oxford Diffraction, 2004)'
_computing_molecular_graphics 'SHELXTL (Sheldrick, 1990)'
_computing_publication_material 'SHELXL--97 (Sheldrick, 1997)'
_computing_structure_refinement 'SHELXL--97 (Sheldrick, 1997)'
_computing_structure_solution 'SHELXS--97 (Sheldrick, 1997)'
_diffrn_ambient_environment 'diamond-anvil cell'
_diffrn_ambient_pressure 10665000
_diffrn_ambient_temperature 296(2)
_diffrn_measured_fraction_theta_full 0.263
_diffrn_measured_fraction_theta_max 0.263
_diffrn_measurement_device_type Serial
_diffrn_measurement_method \w/2\q
_diffrn_radiation_monochromator Si(111)
_diffrn_radiation_source synchrotron
_diffrn_radiation_type synchrotron
_diffrn_radiation_wavelength 0.41438
_diffrn_reflns_av_R_equivalents 0.0542
_diffrn_reflns_av_sigmaI/netI 0.0440
_diffrn_reflns_limit_h_max 11
_diffrn_reflns_limit_h_min -11
_diffrn_reflns_limit_k_max 11
_diffrn_reflns_limit_k_min -11
_diffrn_reflns_limit_l_max 6
_diffrn_reflns_limit_l_min -6
_diffrn_reflns_number 1234
_diffrn_reflns_theta_full 35.90
_diffrn_reflns_theta_max 35.90
_diffrn_reflns_theta_min 4.25
_diffrn_standards_decay_% 0
_diffrn_standards_interval_count 0
_diffrn_standards_number 0
_exptl_absorpt_coefficient_mu 21.098
_exptl_crystal_colour orange
_exptl_crystal_density_diffrn 3.743
_exptl_crystal_density_method 'not measured'
_exptl_crystal_description plate
_exptl_crystal_F_000 760
_exptl_crystal_size_max 0.05
_exptl_crystal_size_mid 0.04
_exptl_crystal_size_min 0.02
_refine_diff_density_max 0.855
_refine_diff_density_min -0.776
_refine_diff_density_rms 0.163
_refine_ls_extinction_method none
_refine_ls_goodness_of_fit_ref 1.187
_refine_ls_hydrogen_treatment constr
_refine_ls_matrix_type full
_refine_ls_number_parameters 33
_refine_ls_number_reflns 252
_refine_ls_number_restraints 52
_refine_ls_restrained_S_all 1.083
_refine_ls_R_factor_all 0.1003
_refine_ls_R_factor_gt 0.0698
_refine_ls_shift/su_max 0.000
_refine_ls_shift/su_mean 0.000
_refine_ls_structure_factor_coef Fsqd
_refine_ls_weighting_details 'calc w=1/[\s^2^(Fo^2^)+(0.0731P)^2^+8.7517P] where P=(Fo^2^+2Fc^2^)/3'
_refine_ls_weighting_scheme calc
_refine_ls_wR_factor_gt 0.1664
_refine_ls_wR_factor_ref 0.1853
_reflns_number_gt 185
_reflns_number_total 252
_reflns_threshold_expression >2sigma(I)
_cod_data_source_file c8tc02464b2.cif
_cod_data_source_block pyrazinium_tetrachloroaurate_106_55kbar
_cod_original_cell_volume 745.1(14)
_cod_original_sg_symbol_H-M 'P 42/n c m'
_cod_database_code 7237383

loop_
_symmetry_equiv_pos_as_xyz
'x, y, z'
'-x+1/2, -y+1/2, z'
'-y+1/2, x, z+1/2'
'y, -x+1/2, z+1/2'
'-x, y+1/2, -z+1/2'
'x+1/2, -y, -z+1/2'
'y+1/2, x+1/2, -z'
'-y, -x, -z'
'-x, -y, -z'
'x-1/2, y-1/2, -z'
'y-1/2, -x, -z-1/2'
'-y, x-1/2, -z-1/2'
'x, -y-1/2, z-1/2'
'-x-1/2, y, z-1/2'
'-y-1/2, -x-1/2, z'
'y, x, z'

loop_
_atom_site_label
_atom_site_type_symbol
_atom_site_fract_x
_atom_site_fract_y
_atom_site_fract_z
_atom_site_U_iso_or_equiv
_atom_site_adp_type
_atom_site_occupancy
_atom_site_symmetry_multiplicity
_atom_site_calc_flag
_atom_site_refinement_flags
Au1 Au 0.2500 0.2500 0.2288(4) 0.050(2) Uani 1 4 d SU
Cl3 Cl 0.2500 0.2500 0.378(2) 0.053(3) Uani 1 4 d SU
Cl4 Cl 0.2500 0.2500 0.083(3) 0.060(3) Uani 1 4 d SU
N1 N 0.8790(5) 0.1210(5) 0.0000 0.064(5) Uani 1 2 d SDU
H1A H 0.9635 0.0365 0.0000 0.076 Uiso 0.50 2 calc SPR
C1 C 0.8182(15) 0.1810(15) 0.0818(7) 0.061(5) Uani 1 1 d DU
H1 H 0.8647 0.1328 0.1371 0.074 Uiso 1 1 calc R
Cl1 Cl 0.4717(7) 0.0283(7) 0.2194(11) 0.068(3) Uani 1 2 d SU

loop_
_atom_site_aniso_label
_atom_site_aniso_U_11
_atom_site_aniso_U_22
_atom_site_aniso_U_33
_atom_site_aniso_U_23
_atom_site_aniso_U_13
_atom_site_aniso_U_12
Au1 0.0489(7) 0.0489(7) 0.053(6) 0.000 0.000 0.0011(4)
Cl3 0.0510(19) 0.0510(19) 0.058(7) 0.000 0.000 0.002(2)
Cl4 0.061(2) 0.061(2) 0.059(7) 0.000 0.000 0.000(3)
N1 0.064(5) 0.064(5) 0.064(9) 0.000(5) 0.000(5) 0.014(5)
C1 0.059(5) 0.062(6) 0.063(9) -0.002(7) 0.001(7) 0.007(6)
Cl1 0.069(2) 0.069(2) 0.067(9) -0.004(3) 0.004(3) 0.012(3)

loop_
_atom_type_symbol
_atom_type_description
_atom_type_scat_dispersion_real
_atom_type_scat_dispersion_imag
_atom_type_scat_source
C C 0.0033 0.0016 'International Tables Vol C Tables 4.2.6.8 and 6.1.1.4'
H H 0.0000 0.0000 'International Tables Vol C Tables 4.2.6.8 and 6.1.1.4'
N N 0.0061 0.0033 'International Tables Vol C Tables 4.2.6.8 and 6.1.1.4'
Cl Cl 0.1484 0.1585 'International Tables Vol C Tables 4.2.6.8 and 6.1.1.4'
Au Au -2.0133 8.8022 'International Tables Vol C Tables 4.2.6.8 and 6.1.1.4'

loop_
_geom_angle_atom_site_label_1
_geom_angle_atom_site_label_2
_geom_angle_atom_site_label_3
_geom_angle
_geom_angle_site_symmetry_1
_geom_angle_site_symmetry_3
Cl4 Au1 Cl3 180.000(3) . .
Cl4 Au1 Cl1 86.5(4) . 2
Cl3 Au1 Cl1 93.5(4) . 2
Cl4 Au1 Cl1 86.5(4) . .
Cl3 Au1 Cl1 93.5(4) . .
Cl1 Au1 Cl1 173.1(8) 2 .
C1 N1 C1 124.9(7) 8_665 .
C1 C1 N1 117.6(4) 2_655 .

loop_
_geom_bond_atom_site_label_1
_geom_bond_atom_site_label_2
_geom_bond_distance
_geom_bond_site_symmetry_2
Au1 Cl4 2.10(4) .
Au1 Cl3 2.14(3) .
Au1 Cl1 2.260(7) 2
Au1 Cl1 2.260(7) .
N1 C1 1.328(9) 8_665
N1 C1 1.328(9) .
C1 C1 1.397(9) 2_655
